data_7056104
loop_
_publ_author_name
'Wu, Dong-En'
'Wang, Man-Ning'
'Luo, Yang-Hui'
'Zhang, Yawen'
'Ma, Yu-Heng'
'Sun, Baiwang'

_publ_section_title
;
 Tuning the structures and photophysical properties of
 9,10-distyrylanthrance (DSA) via fluorine substitution
;
_journal_name_full 'New J. Chem.'
_journal_paper_doi 10.1039/C6NJ03884K
_journal_year 2017
_chemical_formula_sum 'C30 H20 F2'
_chemical_formula_weight 418.46
_chemical_name_systematic
;
 ?
;
_space_group_crystal_system monoclinic
_space_group_IT_number 14
_space_group_name_Hall '-P 2yn'
_space_group_name_H-M_alt 'P 1 21/n 1'
_symmetry_space_group_name_Hall '-P 2yn'
_symmetry_space_group_name_H-M 'P 1 21/n 1'
_atom_sites_solution_hydrogens geom
_audit_creation_method SHELXL-2014
_audit_update_record
;
2016-12-10 deposited with the CCDC.
2017-04-18 downloaded from the CCDC.
;
_cell_angle_alpha 90
_cell_angle_beta 96.92(3)
_cell_angle_gamma 90
_cell_formula_units_Z 2
_cell_length_a 9.3630(19)
_cell_length_b 5.2200(10)
_cell_length_c 21.662(4)
_cell_measurement_temperature 293(2)
_cell_volume 1051.0(4)
_computing_structure_refinement 'SHELXL-2014 (Sheldrick, 2014)'
_diffrn_ambient_temperature 293(2)
_diffrn_measured_fraction_theta_full 1.000
_diffrn_measured_fraction_theta_max 1.000
_diffrn_radiation_type MoK\a
_diffrn_radiation_wavelength 0.71073
_diffrn_reflns_av_R_equivalents 0.0323
_diffrn_reflns_av_unetI/netI 0.0404
_diffrn_reflns_Laue_measured_fraction_full 1.000
_diffrn_reflns_Laue_measured_fraction_max 1.000
_diffrn_reflns_limit_h_max 11
_diffrn_reflns_limit_h_min 0
_diffrn_reflns_limit_k_max 6
_diffrn_reflns_limit_k_min 0
_diffrn_reflns_limit_l_max 25
_diffrn_reflns_limit_l_min -26
_diffrn_reflns_number 2046
_diffrn_reflns_point_group_measured_fraction_full 1.000
_diffrn_reflns_point_group_measured_fraction_max 1.000
_diffrn_reflns_theta_full 25.242
_diffrn_reflns_theta_max 25.361
_diffrn_reflns_theta_min 1.894
_exptl_absorpt_coefficient_mu 0.088
_exptl_crystal_density_diffrn 1.322
_exptl_crystal_F_000 436
_exptl_crystal_size_max 0.200
_exptl_crystal_size_mid 0.200
_exptl_crystal_size_min 0.100
_refine_diff_density_max 0.009
_refine_diff_density_min -0.003
_refine_diff_density_rms 0.001
_refine_ls_extinction_method none
_refine_ls_goodness_of_fit_ref 1.455
_refine_ls_hydrogen_treatment constr
_refine_ls_matrix_type full
_refine_ls_number_parameters 147
_refine_ls_number_reflns 1921
_refine_ls_number_restraints 0
_refine_ls_restrained_S_all 1.455
_refine_ls_R_factor_all 0.1498
_refine_ls_R_factor_gt 0.1188
_refine_ls_shift/su_max 0.023
_refine_ls_shift/su_mean 0.000
_refine_ls_structure_factor_coef Fsqd
_refine_ls_weighting_details 'w=1/[\s^2^(Fo^2^)+(0.2000P)^2^] where P=(Fo^2^+2Fc^2^)/3'
_refine_ls_weighting_scheme calc
_refine_ls_wR_factor_gt 0.3553
_refine_ls_wR_factor_ref 0.3852
_reflns_Friedel_coverage 0.000
_reflns_number_gt 1272
_reflns_number_total 1921
_reflns_threshold_expression 'I > 2\s(I)'
_cod_data_source_file c6nj03884k2.cif
_cod_data_source_block X
_cod_database_code 7056104
_shelx_space_group_comment
;
The symmetry employed for this shelxl refinement is uniquely defined
by the following loop, which should always be used as a source of
symmetry information in preference to the above space-group names.
They are only intended as comments.
;
_shelx_estimated_absorpt_t_min 0.983
_shelx_estimated_absorpt_t_max 0.991
_shelxl_version_number 2014-3

loop_
_space_group_symop_operation_xyz
'x, y, z'
'-x+1/2, y+1/2, -z+1/2'
'-x, -y, -z'
'x-1/2, -y-1/2, z-1/2'

loop_
_atom_site_label
_atom_site_type_symbol
_atom_site_fract_x
_atom_site_fract_y
_atom_site_fract_z
_atom_site_U_iso_or_equiv
_atom_site_adp_type
_atom_site_occupancy
_atom_site_site_symmetry_order
_atom_site_calc_flag
_atom_site_refinement_flags_posn
_atom_site_refinement_flags_adp
F1 F 0.4428(6) 0.8834(9) 0.6770(2) 0.155(3) Uani 1 1 d . .
C1 C 0.5649(5) 1.1501(9) 0.8500(2) 0.087(3) Uani 1 1 d . .
H1A H 0.5921 1.2127 0.8899 0.105 Uiso 1 1 calc R U
C2 C 0.4573(6) 1.2684(11) 0.8126(2) 0.095(3) Uani 1 1 d . .
H2A H 0.4114 1.4093 0.8276 0.114 Uiso 1 1 calc R U
C3 C 0.4147(6) 1.1823(11) 0.7524(2) 0.095(3) Uani 1 1 d . .
H3A H 0.3417 1.2636 0.7267 0.114 Uiso 1 1 calc R U
C4 C 0.4842(6) 0.9742(11) 0.7325(2) 0.096(3) Uani 1 1 d . .
C5 C 0.5935(6) 0.8509(10) 0.7694(2) 0.090(3) Uani 1 1 d . .
H5A H 0.6389 0.7108 0.7537 0.108 Uiso 1 1 calc R U
C6 C 0.6358(5) 0.9336(9) 0.8290(2) 0.083(3) Uani 1 1 d . .
C7 C 0.7469(5) 0.7891(10) 0.8685(2) 0.088(3) Uani 1 1 d . .
H7A H 0.7982 0.6684 0.8485 0.106 Uiso 1 1 calc R U
C8 C 0.7817(5) 0.8121(9) 0.9291(2) 0.082(3) Uani 1 1 d . .
H8A H 0.7333 0.9335 0.9502 0.098 Uiso 1 1 calc R U
C9 C 0.8936(4) 0.6549(9) 0.96523(19) 0.077(3) Uani 1 1 d . .
C10 C 0.8535(5) 0.4691(9) 1.0080(2) 0.078(3) Uani 1 1 d . .
C11 C 0.7066(5) 0.4354(10) 1.0175(2) 0.084(3) Uani 1 1 d . .
H11A H 0.6365 0.5408 0.9968 0.100 Uiso 1 1 calc R U
C12 C 0.6683(5) 0.2524(12) 1.0563(2) 0.094(3) Uani 1 1 d . .
H12A H 0.5721 0.2340 1.0623 0.113 Uiso 1 1 calc R U
C13 C 0.7725(5) 0.0887(10) 1.0878(2) 0.090(3) Uani 1 1 d . .
H13A H 0.7442 -0.0400 1.1134 0.108 Uiso 1 1 calc R U
C14 C 0.9117(5) 0.1172(9) 1.0812(2) 0.084(3) Uani 1 1 d . .
H14A H 0.9791 0.0093 1.1029 0.101 Uiso 1 1 calc R U
C15 C 0.9590(5) 0.3111(8) 1.04137(19) 0.076(3) Uani 1 1 d . .

loop_
_atom_site_aniso_label
_atom_site_aniso_U_11
_atom_site_aniso_U_22
_atom_site_aniso_U_33
_atom_site_aniso_U_23
_atom_site_aniso_U_13
_atom_site_aniso_U_12
F1 0.190(5) 0.150(4) 0.112(4) -0.013(2) -0.037(3) 0.010(3)
C1 0.095(4) 0.087(4) 0.078(4) 0.008(2) 0.003(2) 0.002(2)
C2 0.096(4) 0.098(4) 0.091(4) 0.015(3) 0.008(2) 0.005(3)
C3 0.087(4) 0.104(4) 0.092(4) 0.019(3) -0.004(2) -0.004(3)
C4 0.106(4) 0.097(4) 0.079(4) 0.003(3) -0.006(2) -0.009(3)
C5 0.095(4) 0.090(4) 0.083(4) 0.003(2) 0.004(2) 0.001(2)
C6 0.077(4) 0.090(4) 0.082(4) 0.006(2) 0.002(2) -0.007(2)
C7 0.088(4) 0.090(4) 0.084(4) 0.001(2) 0.003(2) 0.013(2)
C8 0.078(4) 0.085(4) 0.082(4) 0.006(2) 0.003(2) 0.006(2)
C9 0.074(4) 0.081(4) 0.073(4) 0.0010(19) 0.0029(19) 0.0027(19)
C10 0.076(4) 0.080(4) 0.076(3) 0.001(2) 0.0024(18) 0.000(2)
C11 0.073(4) 0.097(4) 0.079(4) 0.005(2) 0.0031(19) 0.001(2)
C12 0.076(4) 0.117(5) 0.089(4) 0.004(3) 0.014(2) -0.006(3)
C13 0.086(4) 0.097(4) 0.086(4) 0.010(2) 0.008(2) -0.014(2)
C14 0.084(4) 0.088(4) 0.079(4) 0.005(2) 0.003(2) -0.001(2)
C15 0.081(4) 0.077(4) 0.069(3) 0.0007(19) 0.0038(18) -0.005(2)

loop_
_atom_type_symbol
_atom_type_description
_atom_type_scat_dispersion_real
_atom_type_scat_dispersion_imag
_atom_type_scat_source
C C 0.0033 0.0016 'International Tables Vol C Tables 4.2.6.8 and 6.1.1.4'
H H 0.0000 0.0000 'International Tables Vol C Tables 4.2.6.8 and 6.1.1.4'
F F 0.0171 0.0103 'International Tables Vol C Tables 4.2.6.8 and 6.1.1.4'

loop_
_geom_angle_atom_site_label_1
_geom_angle_atom_site_label_2
_geom_angle_atom_site_label_3
_geom_angle
_geom_angle_site_symmetry_1
C2 C1 C6 120.9(5) .
C2 C1 H1A 119.5 .
C6 C1 H1A 119.5 .
C1 C2 C3 121.2(5) .
C1 C2 H2A 119.4 .
C3 C2 H2A 119.4 .
C4 C3 C2 117.4(5) .
C4 C3 H3A 121.3 .
C2 C3 H3A 121.3 .
F1 C4 C3 118.7(5) .
F1 C4 C5 118.7(5) .
C3 C4 C5 122.6(5) .
C6 C5 C4 120.5(5) .
C6 C5 H5A 119.8 .
C4 C5 H5A 119.8 .
C5 C6 C1 117.4(4) .
C5 C6 C7 119.2(5) .
C1 C6 C7 123.3(4) .
C8 C7 C6 127.1(5) .
C8 C7 H7A 116.4 .
C6 C7 H7A 116.4 .
C7 C8 C9 123.4(4) .
C7 C8 H8A 118.3 .
C9 C8 H8A 118.3 .
C15 C9 C10 119.2(4) 3_767
C15 C9 C8 120.9(4) 3_767
C10 C9 C8 119.9(4) .
C15 C10 C9 120.5(4) .
C15 C10 C11 118.7(4) .
C9 C10 C11 120.9(4) .
C12 C11 C10 120.8(4) .
C12 C11 H11A 119.6 .
C10 C11 H11A 119.6 .
C11 C12 C13 120.7(4) .
C11 C12 H12A 119.7 .
C13 C12 H12A 119.7 .
C14 C13 C12 120.5(5) .
C14 C13 H13A 119.8 .
C12 C13 H13A 119.8 .
C13 C14 C15 121.3(4) .
C13 C14 H14A 119.4 .
C15 C14 H14A 119.4 .
C9 C15 C10 120.2(4) 3_767
C9 C15 C14 121.7(4) 3_767
C10 C15 C14 118.1(4) .

loop_
_geom_bond_atom_site_label_1
_geom_bond_atom_site_label_2
_geom_bond_distance
_geom_bond_site_symmetry_2
F1 C4 1.306(6) .
C1 C2 1.362(7) .
C1 C6 1.413(7) .
C1 H1A 0.9300 .
C2 C3 1.392(7) .
C2 H2A 0.9300 .
C3 C4 1.362(8) .
C3 H3A 0.9300 .
C4 C5 1.379(7) .
C5 C6 1.375(7) .
C5 H5A 0.9300 .
C6 C7 1.473(6) .
C7 C8 1.319(6) .
C7 H7A 0.9300 .
C8 C9 1.479(6) .
C8 H8A 0.9300 .
C9 C15 1.415(6) 3_767
C9 C10 1.422(6) .
C10 C15 1.417(6) .
C10 C11 1.426(6) .
C11 C12 1.349(7) .
C11 H11A 0.9300 .
C12 C13 1.411(7) .
C12 H12A 0.9300 .
C13 C14 1.336(7) .
C13 H13A 0.9300 .
C14 C15 1.435(6) .
C14 H14A 0.9300 .
C15 C9 1.415(6) 3_767

loop_
_geom_torsion_atom_site_label_1
_geom_torsion_atom_site_label_2
_geom_torsion_atom_site_label_3
_geom_torsion_atom_site_label_4
_geom_torsion
_geom_torsion_site_symmetry_1
_geom_torsion_site_symmetry_4
C6 C1 C2 C3 -0.8(8) . .
C1 C2 C3 C4 0.4(8) . .
C2 C3 C4 F1 177.4(5) . .
C2 C3 C4 C5 -0.5(8) . .
F1 C4 C5 C6 -177.1(5) . .
C3 C4 C5 C6 0.8(8) . .
C4 C5 C6 C1 -1.1(7) . .
C4 C5 C6 C7 176.5(5) . .
C2 C1 C6 C5 1.1(7) . .
C2 C1 C6 C7 -176.4(5) . .
C5 C6 C7 C8 -167.0(5) . .
C1 C6 C7 C8 10.5(8) . .
C6 C7 C8 C9 178.9(4) . .
C7 C8 C9 C15 70.0(6) . 3_767
C7 C8 C9 C10 -110.9(6) . .
C15 C9 C10 C15 -3.1(7) 3_767 .
C8 C9 C10 C15 177.9(4) . .
C15 C9 C10 C11 177.8(4) 3_767 .
C8 C9 C10 C11 -1.3(7) . .
C15 C10 C11 C12 -1.7(7) . .
C9 C10 C11 C12 177.4(5) . .
C10 C11 C12 C13 -0.6(8) . .
C11 C12 C13 C14 2.0(8) . .
C12 C13 C14 C15 -1.0(8) . .
C9 C10 C15 C9 3.1(7) . 3_767
C11 C10 C15 C9 -177.7(4) . 3_767
C9 C10 C15 C14 -176.5(4) . .
C11 C10 C15 C14 2.6(6) . .
C13 C14 C15 C9 179.1(4) . 3_767
C13 C14 C15 C10 -1.3(7) . .
